data_4027383
loop_
_publ_author_name
'James C. Anderson'
'Adam Noble'
'Derek A. Tocher'

_publ_section_title
;
 Reductive Nitro-Mannich Route for the Synthesis of 1,2-Diamine Containing
 Indolines and Tetrahydroquinolines
;
_journal_name_full 'Journal of Organic Chemistry'
_journal_page_first 6703
_journal_page_last 6727
_journal_paper_doi 10.1021/jo3010827
_journal_volume 77
_journal_year 2012
_chemical_formula_sum 'C22 H18 Br F3 N2 O4 S'
_chemical_formula_weight 543.35
_chemical_name_systematic
; 
 ? 
;
_space_group_IT_number 14
_symmetry_cell_setting monoclinic
_symmetry_space_group_name_Hall '-P 2yn'
_symmetry_space_group_name_H-M 'P 1 21/n 1'
_atom_sites_solution_hydrogens geom
_atom_sites_solution_primary direct
_atom_sites_solution_secondary difmap
_audit_creation_method SHELXL-97
_cell_angle_alpha 90.00
_cell_angle_beta 93.425(2)
_cell_angle_gamma 90.00
_cell_formula_units_Z 4
_cell_length_a 14.066(2)
_cell_length_b 8.7343(13)
_cell_length_c 18.513(3)
_cell_measurement_temperature 150(2)
_cell_volume 2270.4(6)
_computing_structure_refinement 'SHELXL-97 (Sheldrick, 1997)'
_computing_structure_solution 'SHELXS-97 (Sheldrick, 1990)'
_diffrn_ambient_temperature 150(2)
_diffrn_measured_fraction_theta_full 0.994
_diffrn_measured_fraction_theta_max 0.933
_diffrn_radiation_monochromator graphite
_diffrn_radiation_source 'fine-focus sealed tube'
_diffrn_radiation_type MoK\a
_diffrn_radiation_wavelength 0.71073
_diffrn_reflns_av_R_equivalents 0.0378
_diffrn_reflns_av_sigmaI/netI 0.0454
_diffrn_reflns_limit_h_max 18
_diffrn_reflns_limit_h_min -18
_diffrn_reflns_limit_k_max 11
_diffrn_reflns_limit_k_min -11
_diffrn_reflns_limit_l_max 23
_diffrn_reflns_limit_l_min -23
_diffrn_reflns_number 18148
_diffrn_reflns_theta_full 26.00
_diffrn_reflns_theta_max 28.29
_diffrn_reflns_theta_min 2.58
_exptl_absorpt_coefficient_mu 1.959
_exptl_absorpt_correction_T_max 0.8282
_exptl_absorpt_correction_T_min 0.4660
_exptl_crystal_density_diffrn 1.590
_exptl_crystal_F_000 1096
_exptl_crystal_size_max 0.46
_exptl_crystal_size_mid 0.46
_exptl_crystal_size_min 0.10
_refine_diff_density_max 1.300
_refine_diff_density_min -1.361
_refine_diff_density_rms 0.089
_refine_ls_extinction_method none
_refine_ls_goodness_of_fit_ref 1.024
_refine_ls_hydrogen_treatment mixed
_refine_ls_matrix_type full
_refine_ls_number_parameters 288
_refine_ls_number_reflns 5250
_refine_ls_number_restraints 0
_refine_ls_restrained_S_all 1.024
_refine_ls_R_factor_all 0.0637
_refine_ls_R_factor_gt 0.0509
_refine_ls_shift/su_max 0.001
_refine_ls_shift/su_mean 0.000
_refine_ls_structure_factor_coef Fsqd
_refine_ls_weighting_details 'calc w=1/[\s^2^(Fo^2^)+(0.0810P)^2^+2.4371P] where P=(Fo^2^+2Fc^2^)/3'
_refine_ls_weighting_scheme calc
_refine_ls_wR_factor_gt 0.1363
_refine_ls_wR_factor_ref 0.1469
_reflns_number_gt 4218
_reflns_number_total 5250
_reflns_threshold_expression >2sigma(I)
_cod_data_source_file jo3010827_si_003.cif
_cod_data_source_block str0815
_cod_original_cell_volume 2270.2(6)
_cod_original_sg_symbol_H-M 'P 21/n'
_cod_database_code 4027383

loop_
_symmetry_equiv_pos_as_xyz
'x, y, z'
'-x+1/2, y+1/2, -z+1/2'
'-x, -y, -z'
'x-1/2, -y-1/2, z-1/2'

loop_
_atom_site_label
_atom_site_type_symbol
_atom_site_fract_x
_atom_site_fract_y
_atom_site_fract_z
_atom_site_U_iso_or_equiv
_atom_site_adp_type
_atom_site_occupancy
_atom_site_symmetry_multiplicity
_atom_site_calc_flag
_atom_site_refinement_flags
Br1 Br 0.10031(3) 1.09711(4) 0.163704(17) 0.04456(15) Uani 1 1 d .
S1A S -0.02869(9) 0.33353(15) 0.27957(7) 0.0419(3) Uiso 0.60 1 d P
C11B C -0.02869(9) 0.33353(15) 0.27957(7) 0.0419(3) Uiso 0.40 1 d P
F1 F -0.25838(13) 0.9636(2) 0.21340(10) 0.0435(5) Uani 1 1 d .
F2 F -0.23354(13) 0.8496(2) 0.31535(10) 0.0389(4) Uani 1 1 d .
F3 F -0.13038(13) 1.0084(2) 0.27743(12) 0.0406(5) Uani 1 1 d .
N1 N 0.11163(18) 0.5557(3) 0.11038(14) 0.0303(5) Uani 1 1 d .
N2 N -0.05847(15) 0.7151(3) 0.24356(12) 0.0214(4) Uani 1 1 d .
O1 O 0.06265(18) 0.4631(3) 0.07544(13) 0.0423(5) Uani 1 1 d .
O2 O 0.19801(17) 0.5600(3) 0.11252(16) 0.0510(7) Uani 1 1 d .
O3 O -0.18562(13) 0.7189(3) 0.16106(11) 0.0312(5) Uani 1 1 d .
O4 O 0.09213(17) 0.8138(3) 0.52572(11) 0.0416(5) Uani 1 1 d .
C1 C 0.1305(2) 1.0035(3) 0.07516(15) 0.0277(6) Uani 1 1 d .
C2 C 0.1980(2) 1.0767(4) 0.03521(18) 0.0347(7) Uani 1 1 d .
H2A H 0.2281 1.1676 0.0530 0.042 Uiso 1 1 calc R
C3 C 0.2208(2) 1.0161(4) -0.03053(18) 0.0399(7) Uani 1 1 d .
H3A H 0.2669 1.0648 -0.0581 0.048 Uiso 1 1 calc R
C4 C 0.1760(3) 0.8839(4) -0.0559(2) 0.0441(8) Uani 1 1 d .
H4A H 0.1911 0.8422 -0.1012 0.053 Uiso 1 1 calc R
C5 C 0.1089(2) 0.8117(4) -0.01533(17) 0.0363(7) Uani 1 1 d .
H5A H 0.0786 0.7213 -0.0335 0.044 Uiso 1 1 calc R
C6 C 0.0853(2) 0.8697(3) 0.05167(16) 0.0272(6) Uani 1 1 d .
C7 C 0.01349(19) 0.7866(3) 0.09521(15) 0.0271(6) Uani 1 1 d .
H7A H -0.0303 0.7277 0.0618 0.032 Uiso 1 1 calc R
H7B H -0.0249 0.8629 0.1202 0.032 Uiso 1 1 calc R
C8 C 0.06039(19) 0.6767(3) 0.15165(15) 0.0235(5) Uani 1 1 d .
H8A H 0.1082 0.7348 0.1830 0.028 Uiso 1 1 calc R
C9 C -0.01031(18) 0.5958(3) 0.20040(15) 0.0219(5) Uani 1 1 d .
H9A H -0.0600 0.5435 0.1683 0.026 Uiso 1 1 calc R
C10 C 0.03612(19) 0.4780(3) 0.24969(15) 0.0253(5) Uani 1 1 d .
C11A C 0.14542(12) 0.48781(19) 0.28737(9) 0.0437(4) Uiso 0.60 1 d P
S1B S 0.14542(12) 0.48781(19) 0.28737(9) 0.0437(4) Uiso 0.40 1 d P
C12 C 0.1384(3) 0.3434(5) 0.3342(2) 0.0512(10) Uani 1 1 d .
H12A H 0.1880 0.3194 0.3589 0.080 Uiso 1 1 d .
C13 C 0.0560(3) 0.2666(4) 0.3322(2) 0.0460(8) Uani 1 1 d .
H13A H 0.0356 0.1864 0.3600 0.080 Uiso 1 1 d .
C14 C -0.14414(18) 0.7654(3) 0.21627(14) 0.0229(5) Uani 1 1 d .
C15 C -0.19163(19) 0.8984(3) 0.25685(16) 0.0270(6) Uani 1 1 d .
C16 C -0.02064(18) 0.7479(3) 0.31637(14) 0.0210(5) Uani 1 1 d .
C17 C 0.05615(19) 0.8462(3) 0.32785(15) 0.0260(6) Uani 1 1 d .
H17A H 0.0819 0.8966 0.2879 0.031 Uiso 1 1 calc R
C18 C 0.0957(2) 0.8715(3) 0.39750(16) 0.0279(6) Uani 1 1 d .
H18A H 0.1483 0.9391 0.4052 0.033 Uiso 1 1 calc R
C19 C 0.0580(2) 0.7974(3) 0.45589(15) 0.0283(6) Uani 1 1 d .
C20 C -0.0188(2) 0.6977(3) 0.44428(16) 0.0312(6) Uani 1 1 d .
H20A H -0.0441 0.6464 0.4841 0.037 Uiso 1 1 calc R
C21 C -0.0579(2) 0.6732(3) 0.37522(15) 0.0271(6) Uani 1 1 d .
H21A H -0.1104 0.6055 0.3676 0.032 Uiso 1 1 calc R
C22 C 0.1656(3) 0.9252(4) 0.53984(19) 0.0424(8) Uani 1 1 d .
H22A H 0.1841 0.9265 0.5917 0.064 Uiso 1 1 calc R
H22B H 0.1420 1.0266 0.5248 0.064 Uiso 1 1 calc R
H22C H 0.2210 0.8988 0.5127 0.064 Uiso 1 1 calc R

loop_
_atom_site_aniso_label
_atom_site_aniso_U_11
_atom_site_aniso_U_22
_atom_site_aniso_U_33
_atom_site_aniso_U_23
_atom_site_aniso_U_13
_atom_site_aniso_U_12
Br1 0.0783(3) 0.02820(19) 0.0287(2) -0.00268(12) 0.01567(16) -0.00366(15)
F1 0.0394(10) 0.0543(12) 0.0363(10) 0.0044(9) -0.0018(8) 0.0221(9)
F2 0.0409(10) 0.0441(11) 0.0335(10) 0.0059(8) 0.0171(8) 0.0039(8)
F3 0.0336(9) 0.0269(9) 0.0615(13) -0.0082(8) 0.0055(8) -0.0003(7)
N1 0.0345(13) 0.0268(12) 0.0304(13) 0.0009(10) 0.0086(10) 0.0047(10)
N2 0.0199(10) 0.0239(11) 0.0203(10) -0.0017(9) -0.0003(8) 0.0008(8)
O1 0.0562(14) 0.0323(12) 0.0389(13) -0.0107(10) 0.0077(11) -0.0006(11)
O2 0.0299(12) 0.0572(16) 0.0672(18) -0.0067(14) 0.0146(11) 0.0109(11)
O3 0.0244(9) 0.0405(12) 0.0280(10) -0.0027(9) -0.0046(8) -0.0017(8)
O4 0.0500(13) 0.0514(14) 0.0220(10) -0.0013(10) -0.0089(9) -0.0017(11)
C1 0.0355(14) 0.0272(14) 0.0209(13) 0.0014(11) 0.0054(11) 0.0018(11)
C2 0.0392(16) 0.0294(15) 0.0358(16) 0.0060(13) 0.0041(13) -0.0061(12)
C3 0.0420(17) 0.0427(18) 0.0364(17) 0.0099(14) 0.0152(14) -0.0012(14)
C4 0.061(2) 0.0417(19) 0.0321(17) -0.0001(14) 0.0221(16) 0.0027(16)
C5 0.0479(18) 0.0295(15) 0.0321(16) -0.0028(12) 0.0073(13) -0.0020(13)
C6 0.0282(13) 0.0265(13) 0.0272(14) 0.0039(11) 0.0052(11) 0.0019(11)
C7 0.0243(13) 0.0276(14) 0.0296(14) 0.0043(11) 0.0038(11) 0.0004(11)
C8 0.0242(12) 0.0213(12) 0.0254(13) -0.0032(10) 0.0031(10) 0.0005(10)
C9 0.0220(12) 0.0211(12) 0.0227(13) -0.0018(10) 0.0032(10) -0.0032(9)
C10 0.0264(13) 0.0230(13) 0.0266(13) -0.0006(11) 0.0026(10) 0.0008(10)
C12 0.052(2) 0.050(2) 0.049(2) -0.0093(17) -0.0120(17) 0.0210(18)
C13 0.066(2) 0.0290(16) 0.044(2) 0.0078(14) 0.0158(17) 0.0097(16)
C14 0.0194(12) 0.0273(13) 0.0222(13) 0.0020(10) 0.0029(9) -0.0019(10)
C15 0.0229(12) 0.0316(15) 0.0266(14) 0.0036(11) 0.0032(10) 0.0024(11)
C16 0.0218(12) 0.0220(12) 0.0191(12) -0.0004(10) -0.0005(9) 0.0018(10)
C17 0.0279(13) 0.0248(13) 0.0254(14) 0.0010(11) 0.0012(11) -0.0024(11)
C18 0.0280(13) 0.0263(13) 0.0289(14) -0.0011(11) -0.0029(11) -0.0029(11)
C19 0.0300(13) 0.0321(14) 0.0224(13) -0.0011(11) -0.0036(10) 0.0066(11)
C20 0.0368(15) 0.0324(15) 0.0248(14) 0.0055(12) 0.0050(11) 0.0002(12)
C21 0.0269(13) 0.0267(14) 0.0277(14) 0.0016(11) 0.0027(11) -0.0025(11)
C22 0.0478(19) 0.0435(19) 0.0334(17) -0.0106(14) -0.0167(14) 0.0080(15)

loop_
_atom_type_symbol
_atom_type_description
_atom_type_scat_dispersion_real
_atom_type_scat_dispersion_imag
_atom_type_scat_source
C C 0.0033 0.0016 'International Tables Vol C Tables 4.2.6.8 and 6.1.1.4'
H H 0.0000 0.0000 'International Tables Vol C Tables 4.2.6.8 and 6.1.1.4'
N N 0.0061 0.0033 'International Tables Vol C Tables 4.2.6.8 and 6.1.1.4'
O O 0.0106 0.0060 'International Tables Vol C Tables 4.2.6.8 and 6.1.1.4'
F F 0.0171 0.0103 'International Tables Vol C Tables 4.2.6.8 and 6.1.1.4'
S S 0.1246 0.1234 'International Tables Vol C Tables 4.2.6.8 and 6.1.1.4'
Br Br -0.2901 2.4595 'International Tables Vol C Tables 4.2.6.8 and 6.1.1.4'

loop_
_geom_angle_atom_site_label_1
_geom_angle_atom_site_label_2
_geom_angle_atom_site_label_3
_geom_angle
C13 S1A C10 94.39(18)
C13 C11B C10 94.39(18)
O2 N1 O1 124.7(3)
O2 N1 C8 117.9(3)
O1 N1 C8 117.3(2)
C14 N2 C16 123.6(2)
C14 N2 C9 116.6(2)
C16 N2 C9 118.7(2)
C19 O4 C22 117.1(3)
C6 C1 C2 122.3(3)
C6 C1 Br1 120.7(2)
C2 C1 Br1 117.0(2)
C3 C2 C1 119.5(3)
C2 C3 C4 119.6(3)
C3 C4 C5 120.3(3)
C4 C5 C6 121.4(3)
C1 C6 C5 117.0(3)
C1 C6 C7 123.0(3)
C5 C6 C7 120.0(3)
C6 C7 C8 112.8(2)
N1 C8 C7 106.9(2)
N1 C8 C9 108.5(2)
C7 C8 C9 114.5(2)
C10 C9 N2 110.3(2)
C10 C9 C8 113.3(2)
N2 C9 C8 108.6(2)
C9 C10 S1B 125.6(2)
C9 C10 C11A 125.6(2)
S1B C10 C11A 0.00(11)
C9 C10 C11B 119.6(2)
S1B C10 C11B 114.32(17)
C11A C10 C11B 114.32(17)
C9 C10 S1A 119.6(2)
S1B C10 S1A 114.32(17)
C11A C10 S1A 114.32(17)
C11B C10 S1A 0.00(12)
C12 C11A C10 96.1(2)
C12 S1B C10 96.1(2)
C13 C12 C11A 118.8(3)
C13 C12 S1B 118.8(3)
C11A C12 S1B 0.00(11)
C12 C13 S1A 116.4(3)
C12 C13 C11B 116.4(3)
S1A C13 C11B 0.00(10)
O3 C14 N2 125.3(3)
O3 C14 C15 117.2(2)
N2 C14 C15 117.4(2)
F1 C15 F3 106.6(2)
F1 C15 F2 107.4(2)
F3 C15 F2 107.9(2)
F1 C15 C14 109.6(2)
F3 C15 C14 112.8(2)
F2 C15 C14 112.1(2)
C17 C16 C21 119.7(2)
C17 C16 N2 120.3(2)
C21 C16 N2 119.9(2)
C16 C17 C18 120.4(3)
C17 C18 C19 119.7(3)
O4 C19 C18 124.1(3)
O4 C19 C20 116.0(3)
C18 C19 C20 119.9(3)
C21 C20 C19 120.2(3)
C20 C21 C16 120.2(3)

loop_
_geom_bond_atom_site_label_1
_geom_bond_atom_site_label_2
_geom_bond_distance
Br1 C1 1.903(3)
S1A C13 1.603(4)
S1A C10 1.670(3)
C11B C13 1.603(4)
C11B C10 1.670(3)
F1 C15 1.327(3)
F2 C15 1.334(3)
F3 C15 1.331(3)
N1 O2 1.214(3)
N1 O1 1.222(3)
N1 C8 1.512(3)
N2 C14 1.352(3)
N2 C16 1.448(3)
N2 C9 1.499(3)
O3 C14 1.216(3)
O4 C19 1.359(3)
O4 C22 1.432(4)
C1 C6 1.388(4)
C1 C2 1.393(4)
C2 C3 1.382(5)
C3 C4 1.384(5)
C4 C5 1.391(5)
C5 C6 1.398(4)
C6 C7 1.514(4)
C7 C8 1.538(4)
C8 C9 1.553(4)
C9 C10 1.498(4)
C10 S1B 1.652(3)
C10 C11A 1.652(3)
C11A C12 1.537(5)
S1B C12 1.537(5)
C12 C13 1.338(6)
C14 C15 1.556(4)
C16 C17 1.386(4)
C16 C21 1.398(4)
C17 C18 1.391(4)
C18 C19 1.392(4)
C19 C20 1.394(4)
C20 C21 1.378(4)
